data_7038793
loop_
_publ_author_name
'V\"olcker, Franziska'
'Roesky, Peter W.'

_publ_section_title
;
 Bimetallic rare-earth/platinum complexes ligated by phosphinoamides.
;
_journal_issue 23
_journal_name_full 'Dalton transactions (Cambridge, England : 2003)'
_journal_page_first 9429
_journal_page_last 9435
_journal_paper_doi 10.1039/c6dt00417b
_journal_volume 45
_journal_year 2016
_chemical_formula_moiety 'C88 H93 Cl Li N4 O4 P4 Pt Y, C4 H8 O'
_chemical_formula_sum 'C92 H101 Cl Li N4 O5 P4 Pt Y'
_chemical_formula_weight 1793.03
_chemical_name_systematic
;
 ?
;
_space_group_crystal_system triclinic
_space_group_IT_number 2
_space_group_name_Hall '-P 1'
_space_group_name_H-M_alt 'P -1'
_symmetry_space_group_name_Hall '-P 1'
_symmetry_space_group_name_H-M 'P -1'
_atom_sites_solution_hydrogens geom
_audit_creation_date 2015-04-20
_audit_creation_method
;
Olex2 1.2
(compiled 2015.01.26 svn.r3150 for OlexSys, GUI svn.r4998)
;
_audit_update_record
;
2016-01-27 deposited with the CCDC.
2016-03-09 downloaded from the CCDC.
;
_cell_angle_alpha 99.59(3)
_cell_angle_beta 98.88(3)
_cell_angle_gamma 99.85(3)
_cell_formula_units_Z 2
_cell_length_a 13.302(3)
_cell_length_b 15.181(3)
_cell_length_c 22.663(5)
_cell_measurement_reflns_used 44690
_cell_measurement_temperature 150(2)
_cell_measurement_theta_max 29.61
_cell_measurement_theta_min 1.58
_cell_volume 4366.6(18)
_computing_cell_refinement 'STOE X-AREA, PLATON (A.L.Spek, 2005)'
_computing_data_collection 'STOE X-AREA'
_computing_data_reduction 'STOE X-RED, PLATON (A.L.Spek, 2005)'
_computing_molecular_graphics 'Diamond 2/3, Olex2 (Dolomanov et al., 2009)'
_computing_publication_material 'MS Word, Olex2 (Dolomanov et al., 2009)'
_computing_structure_refinement 'SHELXL-2013 (Sheldrick, 2008)'
_computing_structure_solution 'SHELXS-2013 (Sheldrick, 2008)'
_diffrn_ambient_temperature 150
_diffrn_detector 'image plate (34cm diameter)'
_diffrn_detector_area_resol_mean 6.67
_diffrn_detector_type 'STOE image plate'
_diffrn_measured_fraction_theta_full 0.982
_diffrn_measured_fraction_theta_max 0.978
_diffrn_measurement_device 'two-circle goniometer'
_diffrn_measurement_device_type 'STOE IPDS 2'
_diffrn_measurement_method '\w scans'
_diffrn_radiation_collimation '0.5mm monocapillary'
_diffrn_radiation_monochromator 'plane graphite'
_diffrn_radiation_type MoK\a
_diffrn_radiation_wavelength 0.71073
_diffrn_reflns_av_R_equivalents 0.0478
_diffrn_reflns_av_unetI/netI 0.0472
_diffrn_reflns_Laue_measured_fraction_full 0.982
_diffrn_reflns_Laue_measured_fraction_max 0.978
_diffrn_reflns_limit_h_max 16
_diffrn_reflns_limit_h_min -16
_diffrn_reflns_limit_k_max 18
_diffrn_reflns_limit_k_min -18
_diffrn_reflns_limit_l_max 27
_diffrn_reflns_limit_l_min -26
_diffrn_reflns_number 31469
_diffrn_reflns_point_group_measured_fraction_full 0.982
_diffrn_reflns_point_group_measured_fraction_max 0.978
_diffrn_reflns_theta_full 25.242
_diffrn_reflns_theta_max 25.515
_diffrn_reflns_theta_min 1.582
_diffrn_source 'sealed tube, 12x0.4mm long-fine focus'
_exptl_absorpt_coefficient_mu 2.418
_exptl_absorpt_correction_T_max 0.6757
_exptl_absorpt_correction_T_min 0.5077
_exptl_absorpt_correction_type integration
_exptl_absorpt_process_details 'STOE X-RED & X-SHAPE'
_exptl_crystal_colour yellow
_exptl_crystal_colour_primary yellow
_exptl_crystal_density_diffrn 1.364
_exptl_crystal_description fragment
_exptl_crystal_F_000 1836
_exptl_crystal_size_max 0.353
_exptl_crystal_size_mid 0.244
_exptl_crystal_size_min 0.19
_refine_diff_density_max 1.255
_refine_diff_density_min -1.449
_refine_diff_density_rms 0.093
_refine_ls_extinction_method none
_refine_ls_goodness_of_fit_ref 0.988
_refine_ls_hydrogen_treatment constr
_refine_ls_matrix_type full
_refine_ls_number_parameters 1092
_refine_ls_number_reflns 15963
_refine_ls_number_restraints 141
_refine_ls_restrained_S_all 0.993
_refine_ls_R_factor_all 0.0451
_refine_ls_R_factor_gt 0.0368
_refine_ls_shift/su_max 0.004
_refine_ls_shift/su_mean 0.000
_refine_ls_structure_factor_coef Fsqd
_refine_ls_weighting_details
;
 w=1/[\s^2^(Fo^2^)+(0.0648P)^2^]
 where P=(Fo^2^+2Fc^2^)/3
;
_refine_ls_weighting_scheme calc
_refine_ls_wR_factor_gt 0.0918
_refine_ls_wR_factor_ref 0.0947
_reflns_Friedel_coverage 0.000
_reflns_number_gt 13680
_reflns_number_total 15963
_reflns_threshold_expression 'I > 2\s(I)'
_cod_data_source_file c6dt00417b2.cif
_cod_data_source_block 1a
_cod_depositor_comments 'Adding full bibliography for 7038793--7038795.cif.'
_cod_original_cell_volume 4366.3(16)
_cod_database_code 7038793
_shelxl_version_number 2013-2
_shelx_space_group_comment
;
The symmetry employed for this shelxl refinement is uniquely defined
by the following loop, which should always be used as a source of
symmetry information in preference to the above space-group names.
They are only intended as comments.
;
_olex2_refinement_description
;
1. Fixed Uiso
 At 1.2 times of:
  All C(H) groups, All C(H,H) groups, All N(H) groups
2. Restrained distances
 O3A-Li1
 2 with sigma of 0.02
3. Rigid bond restraints
 O2A, C77A, C78A, C79A, C80A
 with sigma for 1-2 distances of 0.01 and sigma for 1-3 distances of 0.01
4. Uiso/Uaniso restraints and constraints
C77B \\sim C78B \\sim C79B \\sim C80B: within 1.7A with sigma of 0.04 and sigma
for terminal atoms of 0.08
Uanis(C87A) \\sim Ueq: with sigma of 0.1 and sigma for terminal atoms of 0.2
Uanis(C87A) \\sim Ueq: with sigma of 0.1 and sigma for terminal atoms of 0.2
Uanis(C87A) \\sim Ueq: with sigma of 0.01 and sigma for terminal atoms of 0.02
Uanis(C88A) \\sim Ueq: with sigma of 0.01 and sigma for terminal atoms of 0.02
Uanis(C88B) \\sim Ueq: with sigma of 0.01 and sigma for terminal atoms of 0.02
Uanis(O4A) \\sim Ueq: with sigma of 0.1 and sigma for terminal atoms of 0.2
Uanis(C86B) \\sim Ueq: with sigma of 0.1 and sigma for terminal atoms of 0.2
Uanis(O4A) \\sim Ueq: with sigma of 0.01 and sigma for terminal atoms of 0.02
Uanis(C77A) \\sim Ueq: with sigma of 0.01 and sigma for terminal atoms of 0.02
Uanis(C78A) \\sim Ueq: with sigma of 0.01 and sigma for terminal atoms of 0.02
Uanis(Li1) \\sim Ueq: with sigma of 0.001 and sigma for terminal atoms of 0.002
Uanis(C82A) \\sim Ueq: with sigma of 0.01 and sigma for terminal atoms of 0.02
Uanis(C82A) \\sim Ueq: with sigma of 0.01 and sigma for terminal atoms of 0.02
Uanis(C81B) \\sim Ueq: with sigma of 0.01 and sigma for terminal atoms of 0.02
Uanis(C83B) \\sim Ueq: with sigma of 0.01 and sigma for terminal atoms of 0.02
Uanis(C84B) \\sim Ueq: with sigma of 0.01 and sigma for terminal atoms of 0.02
Uanis(C84A) \\sim Ueq: with sigma of 0.01 and sigma for terminal atoms of 0.02
Uanis(C83A) \\sim Ueq: with sigma of 0.01 and sigma for terminal atoms of 0.02
Uanis(C84A) \\sim Ueq: with sigma of 0.001 and sigma for terminal atoms of 0.002
Uanis(O3A) \\sim Ueq: with sigma of 0.001 and sigma for terminal atoms of 0.002
Uanis(C80B) \\sim Ueq: with sigma of 0.01 and sigma for terminal atoms of 0.02
5. Same fragment restrains
{O2B, C77B, C78B, C79A, C80B} sigma for 1-2: 0.02, 1-3: 0.02
as
{O1, C73, C74, C75, C76}
{O3A, C84B, C83B, C82B, C81B} sigma for 1-2: 0.02, 1-3: 0.02
as
{O3B, C81A, C82A, C83A, C84A}
6. Others
 Fixed Sof: O2A(0.33333) O3B(0.66667) C81A(0.66667) H81A(0.66667)
 H81B(0.66667) C82A(0.66667) H82A(0.66667) H82B(0.66667) C83A(0.66667)
 H83A(0.66667) H83B(0.66667) C84A(0.66667) H84A(0.66667) H84B(0.66667) O4B(0.5)
 C77A(0.33333) H77A(0.33333) H77B(0.33333) C78A(0.33333) H78A(0.33333)
 H78B(0.33333) O2B(0.66667) C77B(0.66667) H77C(0.66667) H77D(0.66667)
 C78B(0.66667) H78C(0.66667) H78D(0.66667) C79A(0.33333) H79A(0.33333)
 H79B(0.33333) C80B(0.66667) H80A(0.66667) H80B(0.66667) C80A(0.33333)
 H80C(0.33333) H80D(0.33333) C85A(0.5) H85A(0.5) H85B(0.5) C86A(0.5) H86A(0.5)
 H86B(0.5) C87A(0.5) H87A(0.5) H87B(0.5) C88A(0.5) H88A(0.5) H88B(0.5)
 O3A(0.33333) C84B(0.33333) H84C(0.33333) H84D(0.33333) C83B(0.33333)
 H83C(0.33333) H83D(0.33333) C82B(0.33333) H82C(0.33333) H82D(0.33333)
 C81B(0.33333) H81C(0.33333) H81D(0.33333) O4A(0.5) C79B(0.66667) H79C(0.66667)
 H79D(0.66667) C85B(0.5) H85C(0.5) H85D(0.5) C86B(0.5) H86C(0.5) H86D(0.5)
 C87B(0.5) H87C(0.5) H87D(0.5) C88B(0.5) H88C(0.5) H88D(0.5)
7.a Secondary CH2 refined with riding coordinates:
 C73(H73A,H73B), C74(H74A,H74B), C75(H75A,H75B), C76(H76A,H76B), C81A(H81A,
 H81B), C82A(H82A,H82B), C83A(H83A,H83B), C84A(H84A,H84B), C77A(H77A,H77B),
 C78A(H78A,H78B), C77B(H77C,H77D), C78B(H78C,H78D), C79A(H79A,H79B), C80B(H80A,
 H80B), C80A(H80C,H80D), C85A(H85A,H85B), C86A(H86A,H86B), C87A(H87A,H87B),
 C88A(H88A,H88B), C84B(H84C,H84D), C83B(H83C,H83D), C82B(H82C,H82D), C81B(H81C,
 H81D), C79B(H79C,H79D), C85B(H85C,H85D), C86B(H86C,H86D), C87B(H87C,H87D),
 C88B(H88C,H88D), C89(H89A,H89B), C90(H90A,H90B), C91(H91A,H91B), C92(H92A,H92B)
7.b Aromatic/amide H refined with riding coordinates:
 N4(H4), C3(H3), C2(H2), C6(H6), C5(H5), C9(H9), C4(H4A), C12(H12), C11(H11),
 C10(H10), C8(H8), C14(H14), C15(H15), C16(H16), C17(H17), C18(H18), C20(H20),
 C21(H21), C22(H22), C23(H23), C24(H24), C26(H26), C27(H27), C28(H28), C29(H29),
  C30(H30), C32(H32), C33(H33), C34(H34), C35(H35), C36(H36), C38(H38),
 C39(H39), C40(H40), C41(H41), C42(H42), C44(H44), C45(H45), C46(H46), C47(H47),
  C48(H48), C50(H50), C51(H51), C52(H52), C53(H53), C54(H54), C56(H56),
 C57(H57), C58(H58), C59(H59), C60(H60), C62(H62), C63(H63), C64(H64), C65(H65),
  C66(H66), C68(H68), C69(H69), C70(H70), C71(H71), C72(H72)
;
_olex2_submission_special_instructions 'No special instructions were received'

loop_
_space_group_symop_operation_xyz
'x, y, z'
'-x, -y, -z'

loop_
_atom_site_label
_atom_site_type_symbol
_atom_site_fract_x
_atom_site_fract_y
_atom_site_fract_z
_atom_site_U_iso_or_equiv
_atom_site_adp_type
_atom_site_occupancy
_atom_site_site_symmetry_order
_atom_site_calc_flag
_atom_site_refinement_flags_posn
_atom_site_refinement_flags_adp
_atom_site_refinement_flags_occupancy
_atom_site_disorder_assembly
_atom_site_disorder_group
Pt1 Pt 0.87426(2) 0.69207(2) 0.72992(2) 0.02515(5) Uani 1 1 d . . . . .
Y1 Y 0.81173(3) 0.50893(2) 0.76231(2) 0.02677(8) Uani 1 1 d . . . . .
Cl1 Cl 0.69440(10) 0.37239(8) 0.79489(5) 0.0477(3) Uani 1 1 d . . . . .
P1 P 0.83755(8) 0.58040(7) 0.64184(4) 0.0272(2) Uani 1 1 d . . . . .
P2 P 1.00068(8) 0.67550(7) 0.80887(4) 0.0270(2) Uani 1 1 d . . . . .
P3 P 0.72108(7) 0.68753(7) 0.76882(4) 0.0266(2) Uani 1 1 d . . . . .
P4 P 0.91381(9) 0.83002(7) 0.69648(4) 0.0311(2) Uani 1 1 d . . . . .
O1 O 0.9087(2) 0.38850(19) 0.73344(14) 0.0400(7) Uani 1 1 d D . . . .
C73 C 0.8583(4) 0.2947(3) 0.7063(2) 0.0469(11) Uani 1 1 d D . . . .
H73A H 0.8706 0.2777 0.6643 0.056 Uiso 1 1 calc R . . . .
H73B H 0.7826 0.2848 0.7055 0.056 Uiso 1 1 calc R . . . .
C74 C 0.9098(5) 0.2414(3) 0.7480(3) 0.0575(13) Uani 1 1 d D . . . .
H74A H 0.9106 0.1796 0.7258 0.069 Uiso 1 1 calc R . . . .
H74B H 0.8736 0.2356 0.7826 0.069 Uiso 1 1 calc R . . . .
C75 C 1.0211(4) 0.2981(4) 0.7704(3) 0.0549(13) Uani 1 1 d D . . . .
H75A H 1.0395 0.3112 0.8154 0.066 Uiso 1 1 calc R . . . .
H75B H 1.0723 0.2659 0.7535 0.066 Uiso 1 1 calc R . . . .
C76 C 1.0172(4) 0.3856(3) 0.7462(2) 0.0430(10) Uani 1 1 d D . . . .
H76A H 1.0562 0.4395 0.7770 0.052 Uiso 1 1 calc R . . . .
H76B H 1.0470 0.3840 0.7087 0.052 Uiso 1 1 calc R . . . .
N1 N 0.7637(3) 0.4880(2) 0.65606(14) 0.0301(7) Uani 1 1 d . . . . .
N2 N 0.9675(2) 0.5733(2) 0.82602(14) 0.0288(7) Uani 1 1 d . . . . .
N3 N 0.7110(3) 0.6020(2) 0.80706(14) 0.0289(7) Uani 1 1 d . . . . .
N4 N 0.8114(3) 0.8376(2) 0.64559(15) 0.0347(7) Uani 1 1 d . . . . .
H4 H 0.7635 0.7871 0.6351 0.042 Uiso 1 1 calc R . . . .
C1 C 0.7099(3) 0.4109(3) 0.61343(18) 0.0340(9) Uani 1 1 d . . . . .
C3 C 0.5798(4) 0.2696(3) 0.5928(2) 0.0453(11) Uani 1 1 d . . . . .
H3 H 0.5292 0.2297 0.6065 0.054 Uiso 1 1 calc R . . . .
C2 C 0.6326(3) 0.3505(3) 0.63125(19) 0.0375(9) Uani 1 1 d . . . . .
H2 H 0.6164 0.3657 0.6706 0.045 Uiso 1 1 calc R . . . .
C7 C 0.9502(3) 0.5470(3) 0.61213(17) 0.0310(8) Uani 1 1 d . . . . .
C6 C 0.7272(3) 0.3870(3) 0.55336(18) 0.0367(9) Uani 1 1 d . . . . .
H6 H 0.7761 0.4270 0.5386 0.044 Uiso 1 1 calc R . . . .
C5 C 0.6729(4) 0.3047(3) 0.5153(2) 0.0426(10) Uani 1 1 d . . . . .
H5 H 0.6866 0.2891 0.4754 0.051 Uiso 1 1 calc R . . . .
C9 C 1.0526(4) 0.4347(3) 0.5850(2) 0.0426(10) Uani 1 1 d . . . . .
H9 H 1.0621 0.3734 0.5807 0.051 Uiso 1 1 calc R . . . .
C4 C 0.6000(4) 0.2462(3) 0.5349(2) 0.0466(11) Uani 1 1 d . . . . .
H4A H 0.5639 0.1905 0.5088 0.056 Uiso 1 1 calc R . . . .
C12 C 1.0266(3) 0.6123(3) 0.59929(18) 0.0343(9) Uani 1 1 d . . . . .
H12 H 1.0199 0.6743 0.6055 0.041 Uiso 1 1 calc R . . . .
C11 C 1.1117(4) 0.5885(3) 0.5777(2) 0.0401(10) Uani 1 1 d . . . . .
H11 H 1.1614 0.6338 0.5677 0.048 Uiso 1 1 calc R . . . .
C10 C 1.1251(4) 0.4994(3) 0.5704(2) 0.0442(11) Uani 1 1 d . . . . .
H10 H 1.1837 0.4831 0.5556 0.053 Uiso 1 1 calc R . . . .
C8 C 0.9658(3) 0.4574(3) 0.60580(18) 0.0358(9) Uani 1 1 d . . . . .
H8 H 0.9167 0.4117 0.6158 0.043 Uiso 1 1 calc R . . . .
C13 C 0.7636(3) 0.6077(3) 0.57325(17) 0.0302(8) Uani 1 1 d . . . . .
C14 C 0.8110(3) 0.6565(3) 0.53459(19) 0.0354(9) Uani 1 1 d . . . . .
H14 H 0.8846 0.6742 0.5422 0.042 Uiso 1 1 calc R . . . .
C15 C 0.7531(4) 0.6800(3) 0.48514(19) 0.0397(10) Uani 1 1 d . . . . .
H15 H 0.7869 0.7129 0.4591 0.048 Uiso 1 1 calc R . . . .
C16 C 0.6457(4) 0.6550(3) 0.47428(19) 0.0409(10) Uani 1 1 d . . . . .
H16 H 0.6056 0.6705 0.4405 0.049 Uiso 1 1 calc R . . . .
C17 C 0.5970(4) 0.6079(3) 0.5121(2) 0.0387(9) Uani 1 1 d . . . . .
H17 H 0.5233 0.5914 0.5045 0.046 Uiso 1 1 calc R . . . .
C18 C 0.6545(3) 0.5841(3) 0.56146(18) 0.0366(9) Uani 1 1 d . . . . .
H18 H 0.6198 0.5517 0.5874 0.044 Uiso 1 1 calc R . . . .
C19 C 1.0212(3) 0.5333(3) 0.86947(17) 0.0327(8) Uani 1 1 d . . . . .
C20 C 0.9634(4) 0.4670(3) 0.89371(19) 0.0402(10) Uani 1 1 d . . . . .
H20 H 0.8899 0.4536 0.8821 0.048 Uiso 1 1 calc R . . . .
C21 C 1.0099(4) 0.4205(4) 0.9341(2) 0.0490(11) Uani 1 1 d . . . . .
H21 H 0.9681 0.3767 0.9502 0.059 Uiso 1 1 calc R . . . .
C22 C 1.1163(4) 0.4372(4) 0.9510(2) 0.0511(12) Uani 1 1 d . . . . .
H22 H 1.1486 0.4051 0.9785 0.061 Uiso 1 1 calc R . . . .
C23 C 1.1748(4) 0.5008(4) 0.9275(2) 0.0553(13) Uani 1 1 d . . . . .
H23 H 1.2484 0.5116 0.9382 0.066 Uiso 1 1 calc R . . . .
C24 C 1.1288(4) 0.5508(4) 0.8877(2) 0.0487(11) Uani 1 1 d . . . . .
H24 H 1.1711 0.5964 0.8732 0.058 Uiso 1 1 calc R . . . .
C25 C 1.0220(3) 0.7582(3) 0.88095(18) 0.0315(8) Uani 1 1 d . . . . .
C26 C 1.0529(3) 0.8508(3) 0.88270(19) 0.0366(9) Uani 1 1 d . . . . .
H26 H 1.0667 0.8711 0.8468 0.044 Uiso 1 1 calc R . . . .
C27 C 1.0639(4) 0.9143(3) 0.9364(2) 0.0441(10) Uani 1 1 d . . . . .
H27 H 1.0864 0.9774 0.9370 0.053 Uiso 1 1 calc R . . . .
C28 C 1.0424(4) 0.8859(3) 0.98882(19) 0.0438(11) Uani 1 1 d . . . . .
H28 H 1.0502 0.9294 1.0255 0.053 Uiso 1 1 calc R . . . .
C29 C 1.0092(4) 0.7939(3) 0.98775(19) 0.0409(10) Uani 1 1 d . . . . .
H29 H 0.9932 0.7740 1.0234 0.049 Uiso 1 1 calc R . . . .
C30 C 0.9996(3) 0.7308(3) 0.93408(18) 0.0361(9) Uani 1 1 d . . . . .
H30 H 0.9773 0.6677 0.9336 0.043 Uiso 1 1 calc R . . . .
C31 C 1.1347(3) 0.6869(3) 0.79390(17) 0.0305(8) Uani 1 1 d . . . . .
C32 C 1.2219(3) 0.7490(3) 0.8277(2) 0.0399(10) Uani 1 1 d . . . . .
H32 H 1.2153 0.7900 0.8628 0.048 Uiso 1 1 calc R . . . .
C33 C 1.3187(4) 0.7521(4) 0.8110(2) 0.0490(11) Uani 1 1 d . . . . .
H33 H 1.3773 0.7957 0.8343 0.059 Uiso 1 1 calc R . . . .
C34 C 1.3296(3) 0.6918(4) 0.7605(2) 0.0448(11) Uani 1 1 d . . . . .
H34 H 1.3954 0.6940 0.7488 0.054 Uiso 1 1 calc R . . . .
C35 C 1.2447(4) 0.6287(4) 0.7275(2) 0.0445(11) Uani 1 1 d . . . . .
H35 H 1.2522 0.5860 0.6936 0.053 Uiso 1 1 calc R . . . .
C36 C 1.1482(3) 0.6270(3) 0.74339(19) 0.0367(9) Uani 1 1 d . . . . .
H36 H 1.0898 0.5840 0.7193 0.044 Uiso 1 1 calc R . . . .
C37 C 0.6478(3) 0.5962(3) 0.85145(18) 0.0313(8) Uani 1 1 d . . . . .
C38 C 0.6831(3) 0.5615(3) 0.90256(19) 0.0377(9) Uani 1 1 d . . . . .
H38 H 0.7483 0.5432 0.9063 0.045 Uiso 1 1 calc R . . . .
C39 C 0.6246(4) 0.5534(3) 0.9480(2) 0.0454(11) Uani 1 1 d . . . . .
H39 H 0.6500 0.5296 0.9823 0.055 Uiso 1 1 calc R . . . .
C40 C 0.5292(4) 0.5799(4) 0.9434(2) 0.0477(11) Uani 1 1 d . . . . .
H40 H 0.4890 0.5742 0.9743 0.057 Uiso 1 1 calc R . . . .
C41 C 0.4939(4) 0.6145(3) 0.8935(2) 0.0414(10) Uani 1 1 d . . . . .
H41 H 0.4289 0.6332 0.8902 0.050 Uiso 1 1 calc R . . . .
C42 C 0.5517(3) 0.6226(3) 0.84805(19) 0.0372(9) Uani 1 1 d . . . . .
H42 H 0.5256 0.6464 0.8140 0.045 Uiso 1 1 calc R . . . .
C43 C 0.6014(3) 0.6640(3) 0.71068(17) 0.0302(8) Uani 1 1 d . . . . .
C44 C 0.5380(3) 0.5770(3) 0.69616(18) 0.0331(8) Uani 1 1 d . . . . .
H44 H 0.5548 0.5321 0.7185 0.040 Uiso 1 1 calc R . . . .
C45 C 0.4513(3) 0.5548(3) 0.6502(2) 0.0401(10) Uani 1 1 d . . . . .
H45 H 0.4091 0.4953 0.6415 0.048 Uiso 1 1 calc R . . . .
C46 C 0.4259(3) 0.6183(3) 0.6167(2) 0.0422(10) Uani 1 1 d . . . . .
H46 H 0.3666 0.6028 0.5848 0.051 Uiso 1 1 calc R . . . .
C47 C 0.4881(3) 0.7057(3) 0.6302(2) 0.0407(10) Uani 1 1 d . . . . .
H47 H 0.4704 0.7502 0.6077 0.049 Uiso 1 1 calc R . . . .
C48 C 0.5751(3) 0.7279(3) 0.67595(18) 0.0329(8) Uani 1 1 d . . . . .
H48 H 0.6176 0.7872 0.6840 0.040 Uiso 1 1 calc R . . . .
C49 C 0.7035(3) 0.7876(3) 0.82208(18) 0.0320(8) Uani 1 1 d . . . . .
C50 C 0.6215(4) 0.8337(3) 0.8142(2) 0.0392(10) Uani 1 1 d . . . . .
H50 H 0.5679 0.8132 0.7791 0.047 Uiso 1 1 calc R . . . .
C51 C 0.6179(4) 0.9090(3) 0.8572(2) 0.0483(11) Uani 1 1 d . . . . .
H51 H 0.5623 0.9403 0.8509 0.058 Uiso 1 1 calc R . . . .
C52 C 0.6931(4) 0.9390(3) 0.9086(2) 0.0504(12) Uani 1 1 d . . . . .
H52 H 0.6903 0.9911 0.9377 0.061 Uiso 1 1 calc R . . . .
C53 C 0.7736(4) 0.8926(4) 0.9179(2) 0.0514(12) Uani 1 1 d . . . . .
H53 H 0.8256 0.9121 0.9538 0.062 Uiso 1 1 calc R . . . .
C54 C 0.7780(3) 0.8181(3) 0.8750(2) 0.0405(10) Uani 1 1 d . . . . .
H54 H 0.8335 0.7868 0.8818 0.049 Uiso 1 1 calc R . . . .
C55 C 0.7860(4) 0.9072(3) 0.6163(2) 0.0408(10) Uani 1 1 d . . . . .
C56 C 0.6902(4) 0.8882(4) 0.5755(2) 0.0514(12) Uani 1 1 d . . . . .
H56 H 0.6465 0.8295 0.5685 0.062 Uiso 1 1 calc R . . . .
C57 C 0.6595(5) 0.9536(5) 0.5459(3) 0.0687(17) Uani 1 1 d . . . . .
H57 H 0.5947 0.9398 0.5184 0.082 Uiso 1 1 calc R . . . .
C58 C 0.7220(5) 1.0401(4) 0.5554(3) 0.0692(17) Uani 1 1 d . . . . .
H58 H 0.7001 1.0853 0.5350 0.083 Uiso 1 1 calc R . . . .
C59 C 0.8153(5) 1.0589(4) 0.5946(2) 0.0600(15) Uani 1 1 d . . . . .
H59 H 0.8585 1.1177 0.6013 0.072 Uiso 1 1 calc R . . . .
C60 C 0.8481(4) 0.9928(3) 0.6248(2) 0.0475(11) Uani 1 1 d . . . . .
H60 H 0.9137 1.0069 0.6515 0.057 Uiso 1 1 calc R . . . .
C61 C 0.9429(4) 0.9393(3) 0.75165(19) 0.0416(10) Uani 1 1 d . . . . .
C62 C 0.8636(6) 0.9612(3) 0.7804(3) 0.0625(16) Uani 1 1 d . . . . .
H62 H 0.7970 0.9220 0.7708 0.075 Uiso 1 1 calc R . . . .
C63 C 0.8832(7) 1.0436(4) 0.8249(3) 0.079(2) Uani 1 1 d . . . . .
H63 H 0.8291 1.0595 0.8448 0.094 Uiso 1 1 calc R . . . .
C64 C 0.9799(7) 1.1001(4) 0.8393(3) 0.078(2) Uani 1 1 d . . . . .
H64 H 0.9928 1.1539 0.8697 0.094 Uiso 1 1 calc R . . . .
C65 C 1.0566(6) 1.0791(4) 0.8101(3) 0.0681(17) Uani 1 1 d . . . . .
H65 H 1.1226 1.1192 0.8194 0.082 Uiso 1 1 calc R . . . .
C66 C 1.0398(5) 0.9998(3) 0.7669(2) 0.0552(13) Uani 1 1 d . . . . .
H66 H 1.0947 0.9858 0.7471 0.066 Uiso 1 1 calc R . . . .
C67 C 1.0251(3) 0.8439(3) 0.65715(19) 0.0359(9) Uani 1 1 d . . . . .
C68 C 1.0145(4) 0.8522(3) 0.59660(19) 0.0379(9) Uani 1 1 d . . . . .
H68 H 0.9491 0.8577 0.5754 0.045 Uiso 1 1 calc R . . . .
C69 C 1.0977(4) 0.8528(3) 0.5663(2) 0.0495(12) Uani 1 1 d . . . . .
H69 H 1.0886 0.8569 0.5245 0.059 Uiso 1 1 calc R . . . .
C70 C 1.1932(4) 0.8474(4) 0.5971(3) 0.0565(13) Uani 1 1 d . . . . .
H70 H 1.2506 0.8494 0.5767 0.068 Uiso 1 1 calc R . . . .
C71 C 1.2066(4) 0.8391(3) 0.6576(3) 0.0536(12) Uani 1 1 d . . . . .
H71 H 1.2726 0.8352 0.6788 0.064 Uiso 1 1 calc R . . . .
C72 C 1.1225(4) 0.8366(3) 0.6869(2) 0.0446(10) Uani 1 1 d . . . . .
H72 H 1.1312 0.8297 0.7281 0.053 Uiso 1 1 calc R . . . .
Li1 Li 0.5592(14) 0.2559(12) 0.8035(7) 0.117(5) Uani 1 1 d D U . . .
O2A O 0.5022(17) 0.1060(13) 0.7757(10) 0.114(6) Uani 0.3333 1 d . U P A 1
O3B O 0.5831(6) 0.2289(4) 0.8726(4) 0.070(2) Uani 0.6667 1 d D . P A 1
C81A C 0.6522(13) 0.1710(9) 0.8887(6) 0.110(5) Uani 0.6667 1 d D . P A 1
H81A H 0.6165 0.1208 0.9054 0.131 Uiso 0.6667 1 calc R . P A 1
H81B H 0.6785 0.1445 0.8526 0.131 Uiso 0.6667 1 calc R . P A 1
C82A C 0.7265(15) 0.2215(15) 0.9288(11) 0.150(7) Uani 0.6667 1 d D U P A 1
H82A H 0.7385 0.1883 0.9625 0.180 Uiso 0.6667 1 calc R . P A 1
H82B H 0.7896 0.2261 0.9104 0.180 Uiso 0.6667 1 calc R . P A 1
C83A C 0.7215(14) 0.2981(12) 0.9515(8) 0.127(5) Uani 0.6667 1 d D U P A 1
H83A H 0.7706 0.3442 0.9383 0.152 Uiso 0.6667 1 calc R . P A 1
H83B H 0.7354 0.3081 0.9965 0.152 Uiso 0.6667 1 calc R . P A 1
C84A C 0.5993(11) 0.3008(10) 0.9243(6) 0.085(4) Uani 0.6667 1 d D U P A 1
H84A H 0.5527 0.2868 0.9531 0.102 Uiso 0.6667 1 calc R . P A 1
H84B H 0.5921 0.3598 0.9128 0.102 Uiso 0.6667 1 calc R . P A 1
O4B O 0.4275(13) 0.3027(11) 0.7919(11) 0.063(4) Uani 0.5 1 d . . P A 1
C77A C 0.603(3) 0.125(2) 0.7608(17) 0.121(8) Uani 0.3333 1 d . U P A 1
H77A H 0.6570 0.1228 0.7956 0.145 Uiso 0.3333 1 calc R . P A 1
H77B H 0.6171 0.1875 0.7517 0.145 Uiso 0.3333 1 calc R . P A 1
C78A C 0.607(3) 0.055(3) 0.705(2) 0.120(9) Uani 0.3333 1 d . U P A 1
H78A H 0.6451 0.0841 0.6772 0.144 Uiso 0.3333 1 calc R . P A 1
H78B H 0.6428 0.0071 0.7180 0.144 Uiso 0.3333 1 calc R . P A 1
O2B O 0.5454(5) 0.1440(4) 0.7352(3) 0.0659(16) Uani 0.6667 1 d D . P A 2
C77B C 0.6293(8) 0.1140(6) 0.7129(5) 0.072(3) Uani 0.6667 1 d D U P A 2
H77C H 0.6958 0.1444 0.7405 0.086 Uiso 0.6667 1 calc R . P A 2
H77D H 0.6321 0.1275 0.6719 0.086 Uiso 0.6667 1 calc R . P A 2
C78B C 0.6096(10) 0.0131(7) 0.7103(7) 0.084(3) Uani 0.6667 1 d D U P A 2
H78C H 0.6406 -0.0183 0.6779 0.100 Uiso 0.6667 1 calc R . P A 2
H78D H 0.6382 -0.0011 0.7498 0.100 Uiso 0.6667 1 calc R . P A 2
C79A C 0.500(5) 0.014(3) 0.675(2) 0.121(15) Uani 0.3333 1 d D U P A 1
H79A H 0.4895 -0.0526 0.6591 0.145 Uiso 0.3333 1 calc R . P A 1
H79B H 0.4745 0.0446 0.6418 0.145 Uiso 0.3333 1 calc R . P A 1
C80B C 0.4583(11) 0.0723(12) 0.7220(12) 0.142(8) Uani 0.6667 1 d D U P A 2
H80A H 0.4030 0.0841 0.6914 0.171 Uiso 0.6667 1 calc R . P A 2
H80B H 0.4303 0.0650 0.7593 0.171 Uiso 0.6667 1 calc R . P A 2
C80A C 0.450(2) 0.039(2) 0.7370(11) 0.087(6) Uani 0.3333 1 d . U P A 1
H80C H 0.3799 0.0508 0.7245 0.105 Uiso 0.3333 1 calc R . P A 1
H80D H 0.4425 -0.0150 0.7563 0.105 Uiso 0.3333 1 calc R . P A 1
C85A C 0.3453(14) 0.2766(12) 0.8158(8) 0.095(5) Uani 0.5 1 d . . P A 1
H85A H 0.3636 0.2490 0.8516 0.114 Uiso 0.5 1 calc R . P A 1
H85B H 0.2897 0.2331 0.7854 0.114 Uiso 0.5 1 calc R . P A 1
C86A C 0.3148(13) 0.3664(14) 0.8336(11) 0.112(7) Uani 0.5 1 d . . P A 1
H86A H 0.3588 0.4021 0.8723 0.134 Uiso 0.5 1 calc R . P A 1
H86B H 0.2409 0.3581 0.8377 0.134 Uiso 0.5 1 calc R . P A 1
C87A C 0.337(2) 0.418(2) 0.7719(12) 0.082(6) Uani 0.5 1 d . U P A 1
H87A H 0.2774 0.3998 0.7372 0.098 Uiso 0.5 1 calc R . P A 1
H87B H 0.3557 0.4858 0.7837 0.098 Uiso 0.5 1 calc R . P A 1
C88A C 0.4146(15) 0.3823(13) 0.7617(10) 0.099(5) Uani 0.5 1 d . U P A 1
H88A H 0.4788 0.4299 0.7757 0.118 Uiso 0.5 1 calc R . P A 1
H88B H 0.4073 0.3618 0.7172 0.118 Uiso 0.5 1 calc R . P A 1
O3A O 0.5788(12) 0.2336(13) 0.8991(7) 0.075(5) Uani 0.3333 1 d D U P A 2
C84B C 0.6503(17) 0.3129(10) 0.9381(8) 0.056(4) Uani 0.3333 1 d D U P A 2
H84C H 0.7108 0.3321 0.9193 0.068 Uiso 0.3333 1 calc R . P A 2
H84D H 0.6151 0.3648 0.9465 0.068 Uiso 0.3333 1 calc R . P A 2
C83B C 0.679(2) 0.2830(19) 0.9877(11) 0.133(11) Uani 0.3333 1 d D U P A 2
H83C H 0.7405 0.3263 1.0129 0.159 Uiso 0.3333 1 calc R . P A 2
H83D H 0.6219 0.2817 1.0114 0.159 Uiso 0.3333 1 calc R . P A 2
C82B C 0.6990(18) 0.2063(17) 0.9780(15) 0.117(11) Uani 0.3333 1 d D . P A 2
H82C H 0.7072 0.1796 1.0150 0.140 Uiso 0.3333 1 calc R . P A 2
H82D H 0.7604 0.2045 0.9584 0.140 Uiso 0.3333 1 calc R . P A 2
C81B C 0.588(3) 0.1594(16) 0.9300(19) 0.22(2) Uani 0.3333 1 d D U P A 2
H81C H 0.5928 0.1035 0.9021 0.265 Uiso 0.3333 1 calc R . P A 2
H81D H 0.5293 0.1457 0.9517 0.265 Uiso 0.3333 1 calc R . P A 2
O4A O 0.422(2) 0.2919(19) 0.7751(15) 0.104(9) Uani 0.5 1 d . U P A 2
C79B C 0.497(2) -0.0130(13) 0.6966(9) 0.095(6) Uani 0.6667 1 d . U P A 2
H79C H 0.4728 -0.0640 0.7165 0.114 Uiso 0.6667 1 calc R . P A 2
H79D H 0.4716 -0.0321 0.6521 0.114 Uiso 0.6667 1 calc R . P A 2
C85B C 0.4223(11) 0.3880(10) 0.8271(8) 0.089(5) Uani 0.5 1 d . . P A 2
H85C H 0.4150 0.3745 0.8677 0.107 Uiso 0.5 1 calc R . P A 2
H85D H 0.4851 0.4357 0.8310 0.107 Uiso 0.5 1 calc R . P A 2
C86B C 0.322(2) 0.414(2) 0.7940(11) 0.088(6) Uani 0.5 1 d . U P A 2
H86C H 0.3303 0.4807 0.7978 0.106 Uiso 0.5 1 calc R . P A 2
H86D H 0.2603 0.3905 0.8106 0.106 Uiso 0.5 1 calc R . P A 2
C87B C 0.3133(15) 0.3648(14) 0.7259(11) 0.108(6) Uani 0.5 1 d . . P A 2
H87C H 0.2463 0.3208 0.7115 0.129 Uiso 0.5 1 calc R . P A 2
H87D H 0.3180 0.4100 0.6991 0.129 Uiso 0.5 1 calc R . P A 2
C88B C 0.3984(15) 0.3184(16) 0.7256(10) 0.113(6) Uani 0.5 1 d . U P A 2
H88C H 0.3798 0.2651 0.6914 0.135 Uiso 0.5 1 calc R . P A 2
H88D H 0.4597 0.3600 0.7188 0.135 Uiso 0.5 1 calc R . P A 2
O5 O 0.8885(13) 0.8253(11) 0.3681(8) 0.280(7) Uiso 1 1 d . . . . .
C89 C 0.8028(11) 0.8813(9) 0.3487(6) 0.150(4) Uiso 1 1 d . . . . .
H89A H 0.8337 0.9384 0.3370 0.180 Uiso 1 1 calc R . . . .
H89B H 0.7480 0.8446 0.3146 0.180 Uiso 1 1 calc R . . . .
C90 C 0.7629(7) 0.8993(6) 0.4042(4) 0.101(2) Uiso 1 1 d . . . . .
H90A H 0.7074 0.8486 0.4069 0.121 Uiso 1 1 calc R . . . .
H90B H 0.7369 0.9569 0.4086 0.121 Uiso 1 1 calc R . . . .
C91 C 0.8602(6) 0.9065(6) 0.4497(4) 0.091(2) Uiso 1 1 d . . . . .
H91A H 0.9034 0.9685 0.4567 0.110 Uiso 1 1 calc R . . . .
H91B H 0.8420 0.8957 0.4890 0.110 Uiso 1 1 calc R . . . .
C92 C 0.9175(6) 0.8404(5) 0.4275(4) 0.086(2) Uiso 1 1 d . . . . .
H92A H 0.9933 0.8647 0.4397 0.103 Uiso 1 1 calc R . . . .
H92B H 0.9000 0.7837 0.4432 0.103 Uiso 1 1 calc R . . . .

loop_
_atom_site_aniso_label
_atom_site_aniso_U_11
_atom_site_aniso_U_22
_atom_site_aniso_U_33
_atom_site_aniso_U_23
_atom_site_aniso_U_13
_atom_site_aniso_U_12
Pt1 0.02907(8) 0.02705(8) 0.02102(8) 0.00577(5) 0.00572(5) 0.00838(6)
Y1 0.03054(19) 0.02709(18) 0.02409(17) 0.00650(13) 0.00531(14) 0.00809(15)
Cl1 0.0564(7) 0.0422(6) 0.0442(6) 0.0120(5) 0.0165(5) -0.0004(5)
P1 0.0308(5) 0.0307(5) 0.0208(4) 0.0045(4) 0.0051(4) 0.0087(4)
P2 0.0288(5) 0.0300(5) 0.0223(4) 0.0049(4) 0.0032(4) 0.0082(4)
P3 0.0276(5) 0.0315(5) 0.0227(4) 0.0063(4) 0.0053(4) 0.0101(4)
P4 0.0398(6) 0.0282(5) 0.0261(5) 0.0062(4) 0.0073(4) 0.0071(4)
O1 0.0427(17) 0.0317(15) 0.0459(17) 0.0050(12) 0.0045(13) 0.0147(13)
C73 0.053(3) 0.033(2) 0.050(3) -0.0015(19) 0.005(2) 0.011(2)
C74 0.067(3) 0.042(3) 0.061(3) 0.012(2) 0.001(3) 0.013(3)
C75 0.057(3) 0.057(3) 0.055(3) 0.016(2) 0.001(2) 0.026(3)
C76 0.046(3) 0.043(2) 0.043(2) 0.0060(19) 0.010(2) 0.019(2)
N1 0.0362(18) 0.0297(16) 0.0241(15) 0.0058(12) 0.0054(13) 0.0057(14)
N2 0.0307(17) 0.0295(16) 0.0266(16) 0.0063(13) 0.0012(13) 0.0099(14)
N3 0.0313(17) 0.0354(17) 0.0248(15) 0.0098(13) 0.0097(13) 0.0120(14)
N4 0.0394(19) 0.0319(17) 0.0340(18) 0.0122(14) 0.0032(15) 0.0083(15)
C1 0.036(2) 0.036(2) 0.030(2) 0.0067(16) -0.0001(16) 0.0113(18)
C3 0.041(2) 0.038(2) 0.053(3) 0.014(2) -0.002(2) 0.003(2)
C2 0.037(2) 0.041(2) 0.032(2) 0.0074(17) 0.0001(17) 0.0066(19)
C7 0.036(2) 0.032(2) 0.0253(18) 0.0054(15) 0.0055(16) 0.0087(17)
C6 0.043(2) 0.036(2) 0.029(2) 0.0027(16) 0.0021(17) 0.0103(19)
C5 0.050(3) 0.040(2) 0.033(2) -0.0004(18) -0.0025(19) 0.014(2)
C9 0.049(3) 0.044(2) 0.040(2) 0.0061(19) 0.012(2) 0.020(2)
C4 0.047(3) 0.034(2) 0.048(3) -0.0028(19) -0.014(2) 0.011(2)
C12 0.037(2) 0.036(2) 0.030(2) 0.0042(16) 0.0049(17) 0.0097(18)
C11 0.040(2) 0.045(2) 0.035(2) 0.0038(18) 0.0116(18) 0.007(2)
C10 0.038(2) 0.056(3) 0.041(2) 0.002(2) 0.0132(19) 0.018(2)
C8 0.039(2) 0.040(2) 0.031(2) 0.0079(17) 0.0064(17) 0.0143(19)
C13 0.035(2) 0.034(2) 0.0229(18) 0.0035(15) 0.0057(15) 0.0130(17)
C14 0.036(2) 0.038(2) 0.033(2) 0.0085(17) 0.0069(17) 0.0104(18)
C15 0.053(3) 0.045(2) 0.028(2) 0.0139(17) 0.0121(19) 0.019(2)
C16 0.052(3) 0.047(2) 0.027(2) 0.0110(18) 0.0010(18) 0.022(2)
C17 0.038(2) 0.042(2) 0.036(2) 0.0065(18) 0.0046(18) 0.0115(19)
C18 0.039(2) 0.043(2) 0.029(2) 0.0068(17) 0.0064(17) 0.0102(19)
C19 0.040(2) 0.035(2) 0.0230(18) 0.0063(15) 0.0004(16) 0.0126(18)
C20 0.043(2) 0.047(2) 0.034(2) 0.0141(18) 0.0053(18) 0.013(2)
C21 0.054(3) 0.055(3) 0.045(3) 0.025(2) 0.008(2) 0.018(2)
C22 0.058(3) 0.055(3) 0.044(3) 0.021(2) -0.003(2) 0.022(2)
C23 0.047(3) 0.062(3) 0.055(3) 0.026(3) -0.009(2) 0.010(2)
C24 0.045(3) 0.054(3) 0.047(3) 0.024(2) -0.005(2) 0.008(2)
C25 0.0292(19) 0.036(2) 0.0290(19) 0.0033(16) 0.0037(15) 0.0114(17)
C26 0.039(2) 0.035(2) 0.034(2) 0.0047(17) 0.0048(17) 0.0075(18)
C27 0.051(3) 0.039(2) 0.042(2) 0.0043(19) 0.007(2) 0.011(2)
C28 0.055(3) 0.048(3) 0.026(2) -0.0014(18) 0.0029(19) 0.018(2)
C29 0.051(3) 0.045(2) 0.028(2) 0.0051(18) 0.0066(18) 0.017(2)
C30 0.041(2) 0.038(2) 0.031(2) 0.0076(17) 0.0052(17) 0.0133(19)
C31 0.030(2) 0.037(2) 0.0278(19) 0.0130(16) 0.0046(15) 0.0120(17)
C32 0.034(2) 0.048(3) 0.036(2) 0.0037(19) 0.0043(18) 0.0096(19)
C33 0.032(2) 0.065(3) 0.047(3) 0.006(2) 0.002(2) 0.010(2)
C34 0.032(2) 0.068(3) 0.042(2) 0.020(2) 0.0109(19) 0.020(2)
C35 0.044(3) 0.064(3) 0.032(2) 0.010(2) 0.0089(19) 0.024(2)
C36 0.032(2) 0.046(2) 0.032(2) 0.0045(17) 0.0043(17) 0.0122(19)
C37 0.035(2) 0.0305(19) 0.031(2) 0.0085(15) 0.0097(16) 0.0077(17)
C38 0.037(2) 0.047(2) 0.034(2) 0.0130(18) 0.0104(17) 0.0133(19)
C39 0.053(3) 0.061(3) 0.033(2) 0.024(2) 0.013(2) 0.022(2)
C40 0.049(3) 0.064(3) 0.044(3) 0.025(2) 0.026(2) 0.020(2)
C41 0.038(2) 0.052(3) 0.044(2) 0.019(2) 0.0186(19) 0.017(2)
C42 0.039(2) 0.046(2) 0.034(2) 0.0151(18) 0.0123(18) 0.0159(19)
C43 0.0304(19) 0.039(2) 0.0237(18) 0.0063(15) 0.0085(15) 0.0113(17)
C44 0.035(2) 0.037(2) 0.031(2) 0.0084(16) 0.0109(16) 0.0085(17)
C45 0.035(2) 0.045(2) 0.037(2) 0.0041(18) 0.0060(18) 0.0007(19)
C46 0.033(2) 0.060(3) 0.031(2) 0.0084(19) 0.0005(17) 0.007(2)
C47 0.039(2) 0.054(3) 0.034(2) 0.0155(19) 0.0061(18) 0.015(2)
C48 0.033(2) 0.036(2) 0.032(2) 0.0085(16) 0.0072(16) 0.0098(17)
C49 0.036(2) 0.034(2) 0.030(2) 0.0107(16) 0.0112(16) 0.0097(17)
C50 0.042(2) 0.043(2) 0.034(2) 0.0044(18) 0.0031(18) 0.017(2)
C51 0.050(3) 0.049(3) 0.050(3) 0.004(2) 0.014(2) 0.026(2)
C52 0.059(3) 0.046(3) 0.045(3) -0.005(2) 0.012(2) 0.020(2)
C53 0.053(3) 0.056(3) 0.038(2) -0.008(2) 0.002(2) 0.016(2)
C54 0.036(2) 0.048(3) 0.034(2) -0.0019(18) 0.0035(18) 0.014(2)
C55 0.050(3) 0.042(2) 0.038(2) 0.0131(18) 0.014(2) 0.020(2)
C56 0.044(3) 0.059(3) 0.060(3) 0.029(2) 0.009(2) 0.017(2)
C57 0.058(3) 0.088(4) 0.073(4) 0.044(3) 0.006(3) 0.030(3)
C58 0.092(5) 0.068(4) 0.070(4) 0.039(3) 0.021(3) 0.046(4)
C59 0.097(5) 0.043(3) 0.048(3) 0.017(2) 0.014(3) 0.027(3)
C60 0.072(3) 0.035(2) 0.039(2) 0.0112(19) 0.009(2) 0.018(2)
C61 0.066(3) 0.037(2) 0.027(2) 0.0117(17) 0.010(2) 0.018(2)
C62 0.109(5) 0.036(3) 0.057(3) 0.013(2) 0.045(3) 0.022(3)
C63 0.143(7) 0.056(4) 0.063(4) 0.023(3) 0.063(4) 0.041(4)
C64 0.151(7) 0.040(3) 0.038(3) 0.010(2) 0.007(4) 0.010(4)
C65 0.101(5) 0.044(3) 0.049(3) 0.003(2) -0.006(3) 0.011(3)
C66 0.071(4) 0.039(3) 0.045(3) 0.001(2) -0.007(2) 0.007(2)
C67 0.044(2) 0.027(2) 0.037(2) 0.0079(16) 0.0088(18) 0.0078(18)
C68 0.050(3) 0.031(2) 0.037(2) 0.0113(17) 0.0141(19) 0.0114(19)
C69 0.066(3) 0.044(3) 0.046(3) 0.011(2) 0.027(2) 0.013(2)
C70 0.058(3) 0.048(3) 0.076(4) 0.023(3) 0.033(3) 0.018(2)
C71 0.044(3) 0.046(3) 0.076(4) 0.023(3) 0.015(2) 0.009(2)
C72 0.043(2) 0.042(2) 0.050(3) 0.015(2) 0.008(2) 0.004(2)
Li1 0.116(5) 0.116(5) 0.117(5) 0.0228(14) 0.0224(14) 0.0234(14)
O2A 0.118(13) 0.084(11) 0.138(15) -0.005(10) 0.047(12) 0.017(10)
O3B 0.113(6) 0.046(3) 0.069(4) 0.019(3) 0.049(4) 0.027(3)
C81A 0.163(14) 0.098(9) 0.087(8) 0.011(7) 0.021(9) 0.091(10)
C82A 0.125(10) 0.143(10) 0.173(11) 0.017(9) -0.002(8) 0.044(8)
C83A 0.128(9) 0.116(9) 0.115(8) 0.001(7) 0.014(7) -0.004(7)
C84A 0.085(4) 0.084(4) 0.085(4) 0.0163(12) 0.0163(12) 0.0177(12)
O4B 0.037(5) 0.036(5) 0.102(12) -0.008(6) 0.003(6) 0.003(4)
C77A 0.118(10) 0.118(11) 0.122(11) 0.015(8) 0.031(9) 0.009(8)
C78A 0.119(11) 0.125(14) 0.123(12) 0.021(8) 0.039(9) 0.031(10)
O2B 0.052(3) 0.046(3) 0.097(5) 0.007(3) 0.011(3) 0.010(3)
C77B 0.090(7) 0.049(5) 0.087(7) 0.015(5) 0.037(6) 0.023(5)
C78B 0.091(8) 0.064(7) 0.107(9) 0.015(6) 0.036(7) 0.033(6)
C79A 0.133(18) 0.11(4) 0.12(3) -0.005(19) 0.04(2) 0.02(3)
C80B 0.114(10) 0.143(11) 0.164(12) 0.005(8) 0.010(8) 0.050(8)
C80A 0.076(10) 0.130(18) 0.060(12) 0.027(11) -0.012(8) 0.047(10)
C85A 0.100(12) 0.101(12) 0.108(13) 0.043(10) 0.037(10) 0.047(10)
C86A 0.059(9) 0.117(15) 0.140(18) -0.028(13) 0.010(10) 0.027(9)
C87A 0.072(9) 0.085(9) 0.089(10) 0.018(9) 0.011(8) 0.022(7)
C88A 0.098(9) 0.088(8) 0.114(9) 0.041(7) 0.018(7) 0.009(7)
O3A 0.075(5) 0.075(5) 0.076(5) 0.0149(14) 0.0134(14) 0.0154(15)
C84B 0.056(8) 0.049(7) 0.062(8) 0.004(6) 0.020(7) 0.002(6)
C83B 0.132(14) 0.133(14) 0.129(14) 0.014(9) 0.025(10) 0.027(10)
C82B 0.064(14) 0.11(2) 0.17(3) 0.05(2) -0.027(17) 0.033(14)
C81B 0.22(2) 0.22(2) 0.23(2) 0.046(11) 0.041(11) 0.043(11)
O4A 0.093(11) 0.098(12) 0.123(13) 0.018(9) 0.019(8) 0.027(8)
C79B 0.091(9) 0.053(8) 0.123(15) -0.014(8) 0.004(11) 0.014(7)
C85B 0.056(7) 0.077(9) 0.122(13) -0.018(8) -0.002(8) 0.030(7)
C86B 0.083(12) 0.104(14) 0.100(17) 0.034(13) 0.036(12) 0.049(11)
C87B 0.089(12) 0.100(13) 0.150(18) 0.044(13) 0.033(12) 0.035(10)
C88B 0.095(9) 0.119(10) 0.114(9) -0.002(8) 0.033(8) 0.004(8)

loop_
_atom_type_symbol
_atom_type_description
_atom_type_scat_dispersion_real
_atom_type_scat_dispersion_imag
_atom_type_scat_source
C C 0.0033 0.0016 'International Tables Vol C Tables 4.2.6.8 and 6.1.1.4'
H H 0.0000 0.0000 'International Tables Vol C Tables 4.2.6.8 and 6.1.1.4'
Cl Cl 0.1484 0.1585 'International Tables Vol C Tables 4.2.6.8 and 6.1.1.4'
Li Li -0.0003 0.0001 'International Tables Vol C Tables 4.2.6.8 and 6.1.1.4'
N N 0.0061 0.0033 'International Tables Vol C Tables 4.2.6.8 and 6.1.1.4'
O O 0.0106 0.0060 'International Tables Vol C Tables 4.2.6.8 and 6.1.1.4'
P P 0.1023 0.0942 'International Tables Vol C Tables 4.2.6.8 and 6.1.1.4'
Pt Pt -1.7033 8.3905 'International Tables Vol C Tables 4.2.6.8 and 6.1.1.4'
Y Y -2.7962 3.5667 'International Tables Vol C Tables 4.2.6.8 and 6.1.1.4'

loop_
_geom_angle_atom_site_label_1
_geom_angle_atom_site_label_2
_geom_angle_atom_site_label_3
_geom_angle
P1 Pt1 Y1 71.08(3)
P1 Pt1 P2 116.56(4)
P1 Pt1 P3 106.95(5)
P1 Pt1 P4 104.66(4)
P2 Pt1 Y1 71.08(4)
P2 Pt1 P3 106.03(4)
P2 Pt1 P4 113.45(5)
P3 Pt1 Y1 70.75(4)
P3 Pt1 P4 108.87(4)
P4 Pt1 Y1 175.10(3)
Pt1 Y1 P1 44.24(3)
Pt1 Y1 P2 44.50(3)
Pt1 Y1 P3 44.62(2)
Cl1 Y1 Pt1 158.76(3)
Cl1 Y1 P1 137.60(4)
Cl1 Y1 P2 144.36(4)
Cl1 Y1 P3 114.40(4)
P1 Y1 P2 77.93(4)
P3 Y1 P1 73.06(3)
P3 Y1 P2 72.75(3)
O1 Y1 Pt1 118.75(8)
O1 Y1 Cl1 81.61(8)
O1 Y1 P1 90.15(8)
O1 Y1 P2 98.87(8)
O1 Y1 P3 162.35(8)
N1 Y1 Pt1 73.41(9)
N1 Y1 Cl1 106.17(9)
N1 Y1 P1 31.49(8)
N1 Y1 P2 109.15(9)
N1 Y1 P3 86.55(8)
N1 Y1 O1 81.56(11)
N2 Y1 Pt1 75.22(8)
N2 Y1 Cl1 116.47(9)
N2 Y1 P1 103.08(9)
N2 Y1 P2 30.73(8)
N2 Y1 P3 96.78(8)
N2 Y1 O1 81.44(11)
N2 Y1 N1 130.76(12)
N2 Y1 N3 97.97(12)
N3 Y1 Pt1 74.02(8)
N3 Y1 Cl1 86.40(9)
N3 Y1 P1 103.36(8)
N3 Y1 P2 86.90(9)
N3 Y1 P3 31.42(8)
N3 Y1 O1 166.19(11)
N3 Y1 N1 108.52(11)
Li1 Cl1 Y1 165.6(4)
Pt1 P1 Y1 64.68(3)
N1 P1 Pt1 107.32(12)
N1 P1 Y1 46.95(11)
N1 P1 C7 109.00(17)
N1 P1 C13 105.98(18)
C7 P1 Pt1 116.55(13)
C7 P1 Y1 111.32(13)
C7 P1 C13 101.05(17)
C13 P1 Pt1 116.32(12)
C13 P1 Y1 142.88(13)
Pt1 P2 Y1 64.42(4)
N2 P2 Pt1 109.08(12)
N2 P2 Y1 44.67(11)
N2 P2 C25 105.80(18)
N2 P2 C31 107.55(17)
C25 P2 Pt1 116.64(13)
C25 P2 Y1 125.43(14)
C25 P2 C31 100.76(19)
C31 P2 Pt1 116.14(12)
C31 P2 Y1 128.95(13)
Pt1 P3 Y1 64.63(3)
N3 P3 Pt1 107.28(12)
N3 P3 Y1 46.34(11)
N3 P3 C43 106.46(18)
N3 P3 C49 105.27(17)
C43 P3 Pt1 114.73(12)
C43 P3 Y1 108.29(13)
C43 P3 C49 101.95(18)
C49 P3 Pt1 120.09(14)
C49 P3 Y1 143.19(13)
N4 P4 Pt1 108.16(14)
N4 P4 C61 104.46(19)
N4 P4 C67 105.21(19)
C61 P4 Pt1 119.88(14)
C67 P4 Pt1 116.49(13)
C67 P4 C61 101.2(2)
C73 O1 Y1 123.1(3)
C76 O1 Y1 132.2(3)
C76 O1 C73 104.0(3)
O1 C73 C74 102.9(4)
C73 C74 C75 104.0(4)
C76 C75 C74 103.7(4)
O1 C76 C75 105.0(4)
P1 N1 Y1 101.56(16)
C1 N1 Y1 130.2(3)
C1 N1 P1 126.6(3)
P2 N2 Y1 104.60(15)
C19 N2 Y1 126.4(3)
C19 N2 P2 129.0(3)
P3 N3 Y1 102.24(14)
C37 N3 Y1 135.1(2)
C37 N3 P3 122.5(3)
C55 N4 P4 133.5(3)
N1 C1 C2 118.0(4)
N1 C1 C6 125.3(4)
C2 C1 C6 116.7(4)
C4 C3 C2 120.7(5)
C3 C2 C1 121.6(4)
C12 C7 P1 120.6(3)
C12 C7 C8 117.6(4)
C8 C7 P1 121.6(3)
C5 C6 C1 120.6(4)
C4 C5 C6 121.1(4)
C10 C9 C8 120.9(4)
C5 C4 C3 119.2(4)
C11 C12 C7 121.2(4)
C12 C11 C10 120.4(4)
C9 C10 C11 119.2(4)
C9 C8 C7 120.5(4)
C14 C13 P1 122.8(3)
C14 C13 C18 117.8(4)
C18 C13 P1 119.3(3)
C15 C14 C13 121.6(4)
C16 C15 C14 119.3(4)
C17 C16 C15 120.2(4)
C16 C17 C18 120.6(4)
C17 C18 C13 120.4(4)
C20 C19 N2 118.0(4)
C24 C19 N2 124.8(4)
C24 C19 C20 117.1(4)
C21 C20 C19 122.1(4)
C22 C21 C20 120.3(5)
C23 C22 C21 118.9(4)
C22 C23 C24 121.7(5)
C19 C24 C23 119.9(5)
C26 C25 P2 120.5(3)
C26 C25 C30 118.1(4)
C30 C25 P2 121.2(3)
C25 C26 C27 120.9(4)
C28 C27 C26 120.2(4)
C27 C28 C29 119.8(4)
C28 C29 C30 119.6(4)
C29 C30 C25 121.3(4)
C32 C31 P2 126.5(3)
C32 C31 C36 117.5(4)
C36 C31 P2 115.9(3)
C31 C32 C33 121.1(4)
C34 C33 C32 120.0(5)
C35 C34 C33 119.5(4)
C34 C35 C36 120.4(4)
C35 C36 C31 121.4(4)
C38 C37 N3 118.1(4)
C42 C37 N3 124.6(4)
C42 C37 C38 117.3(4)
C39 C38 C37 121.2(4)
C40 C39 C38 120.3(4)
C41 C40 C39 119.0(4)
C40 C41 C42 120.9(4)
C41 C42 C37 121.2(4)
C44 C43 P3 119.7(3)
C44 C43 C48 117.5(4)
C48 C43 P3 122.6(3)
C45 C44 C43 121.5(4)
C46 C45 C44 120.4(4)
C45 C46 C47 119.2(4)
C48 C47 C46 120.5(4)
C47 C48 C43 120.8(4)
C50 C49 P3 125.9(3)
C54 C49 P3 116.4(3)
C54 C49 C50 117.7(4)
C51 C50 C49 120.3(4)
C52 C51 C50 121.1(4)
C51 C52 C53 119.2(4)
C54 C53 C52 119.9(5)
C53 C54 C49 121.6(4)
N4 C55 C56 117.3(4)
C60 C55 N4 124.5(4)
C60 C55 C56 118.2(4)
C57 C56 C55 120.5(6)
C56 C57 C58 120.9(6)
C59 C58 C57 119.0(5)
C58 C59 C60 120.9(6)
C55 C60 C59 120.5(5)
C62 C61 P4 116.9(4)
C62 C61 C66 118.5(5)
C66 C61 P4 124.6(4)
C61 C62 C63 119.0(6)
C64 C63 C62 120.5(6)
C65 C64 C63 120.2(6)
C64 C65 C66 120.4(7)
C65 C66 C61 121.3(6)
C68 C67 P4 122.6(3)
C68 C67 C72 117.8(4)
C72 C67 P4 119.3(3)
C67 C68 C69 121.2(5)
C70 C69 C68 119.7(5)
C69 C70 C71 120.5(5)
C72 C71 C70 119.2(5)
C71 C72 C67 121.6(5)
O2A Li1 Cl1 141.2(10)
O3B Li1 Cl1 109.7(9)
O3B Li1 O2A 81.6(10)
O3B Li1 O4B 110.8(12)
O4B Li1 Cl1 107.5(9)
O4B Li1 O2A 102.2(11)
O2B Li1 Cl1 109.6(7)
O2B Li1 O3A 117.4(10)
O3A Li1 Cl1 109.7(9)
O4A Li1 Cl1 108.0(12)
O4A Li1 O2B 98.3(11)
O4A Li1 O3A 113.1(13)
C77A O2A Li1 73.1(17)
C80A O2A Li1 149(2)
C80A O2A C77A 107(2)
C81A O3B Li1 124.3(9)
C81A O3B C84A 105.7(9)
C84A O3B Li1 117.2(9)
C82A C81A O3B 105.9(12)
C83A C82A C81A 121.0(17)
C82A C83A C84A 101.6(14)
O3B C84A C83A 97.4(10)
C85A O4B Li1 125.3(16)
C85A O4B C88A 110.5(15)
C88A O4B Li1 123.6(14)
O2A C77A C78A 108(3)
C79A C78A C77A 108(4)
C77B O2B Li1 124.7(8)
C80B O2B Li1 121.3(11)
C80B O2B C77B 110.3(9)
O2B C77B C78B 105.5(8)
C79B C78B C77B 103.2(11)
C78A C79A C80A 94(4)
O2B C80B C79B 105.5(13)
O2A C80A C79A 115(3)
O4B C85A C86A 100.4(16)
C85A C86A C87A 101.8(16)
C88A C87A C86A 95.5(19)
C87A C88A O4B 115.3(19)
C84B O3A Li1 108.2(12)
C81B O3A Li1 138(2)
C81B O3A C84B 105.5(12)
C83B C84B O3A 102.9(14)
C82B C83B C84B 114(2)
C83B C82B C81B 94.5(18)
O3A C81B C82B 98.3(14)
C85B O4A Li1 104.2(15)
C88B O4A Li1 124(2)
C88B O4A C85B 101(2)
C78B C79B C80B 105.4(14)
C86B C85B O4A 97.7(16)
C85B C86B C87B 102.5(17)
C88B C87B C86B 106.0(18)
O4A C88B C87B 112(2)
C92 O5 C89 111.4(13)
C90 C89 O5 101.1(11)
C89 C90 C91 99.4(9)
C92 C91 C90 109.7(7)
O5 C92 C91 104.2(10)

loop_
_geom_bond_atom_site_label_1
_geom_bond_atom_site_label_2
_geom_bond_distance
Pt1 Y1 3.0063(8)
Pt1 P1 2.3206(13)
Pt1 P2 2.3363(12)
Pt1 P3 2.3368(11)
Pt1 P4 2.3477(12)
Y1 Cl1 2.6525(14)
Y1 P1 3.1463(12)
Y1 P2 3.1531(17)
Y1 P3 3.1412(12)
Y1 O1 2.471(3)
Y1 N1 2.347(3)
Y1 N2 2.291(3)
Y1 N3 2.325(3)
Cl1 Li1 2.352(19)
P1 N1 1.678(3)
P1 C7 1.847(4)
P1 C13 1.854(4)
P2 N2 1.665(3)
P2 C25 1.838(4)
P2 C31 1.851(4)
P3 N3 1.676(3)
P3 C43 1.844(4)
P3 C49 1.849(4)
P4 N4 1.677(4)
P4 C61 1.845(5)
P4 C67 1.842(5)
O1 C73 1.453(5)
O1 C76 1.436(5)
C73 C74 1.505(7)
C74 C75 1.542(8)
C75 C76 1.524(7)
N1 C1 1.392(5)
N2 C19 1.407(5)
N3 C37 1.412(5)
N4 C55 1.400(5)
C1 C2 1.410(6)
C1 C6 1.414(6)
C3 C2 1.386(6)
C3 C4 1.382(7)
C7 C12 1.393(6)
C7 C8 1.399(6)
C6 C5 1.402(6)
C5 C4 1.376(7)
C9 C10 1.373(7)
C9 C8 1.387(6)
C12 C11 1.380(6)
C11 C10 1.381(7)
C13 C14 1.393(6)
C13 C18 1.406(6)
C14 C15 1.392(6)
C15 C16 1.386(7)
C16 C17 1.372(6)
C17 C18 1.389(6)
C19 C20 1.398(6)
C19 C24 1.393(6)
C20 C21 1.381(6)
C21 C22 1.376(7)
C22 C23 1.364(8)
C23 C24 1.407(6)
C25 C26 1.387(6)
C25 C30 1.396(6)
C26 C27 1.391(6)
C27 C28 1.384(7)
C28 C29 1.387(7)
C29 C30 1.391(6)
C31 C32 1.389(6)
C31 C36 1.393(6)
C32 C33 1.393(6)
C33 C34 1.384(7)
C34 C35 1.372(7)
C35 C36 1.383(6)
C37 C38 1.400(6)
C37 C42 1.398(6)
C38 C39 1.393(6)
C39 C40 1.389(7)
C40 C41 1.376(6)
C41 C42 1.388(6)
C43 C44 1.398(6)
C43 C48 1.403(6)
C44 C45 1.381(6)
C45 C46 1.376(7)
C46 C47 1.397(7)
C47 C48 1.382(6)
C49 C50 1.397(6)
C49 C54 1.388(6)
C50 C51 1.387(6)
C51 C52 1.369(7)
C52 C53 1.387(7)
C53 C54 1.379(6)
C55 C56 1.408(7)
C55 C60 1.381(7)
C56 C57 1.372(7)
C57 C58 1.391(9)
C58 C59 1.365(9)
C59 C60 1.398(6)
C61 C62 1.381(7)
C61 C66 1.406(8)
C62 C63 1.426(8)
C63 C64 1.378(11)
C64 C65 1.353(10)
C65 C66 1.380(7)
C67 C68 1.387(6)
C67 C72 1.396(7)
C68 C69 1.389(6)
C69 C70 1.375(8)
C70 C71 1.385(8)
C71 C72 1.383(7)
Li1 O2A 2.22(3)
Li1 O3B 1.682(16)
Li1 O4B 2.00(3)
Li1 O2B 2.062(19)
Li1 O3A 2.230(16)
Li1 O4A 2.04(3)
O2A C77A 1.43(4)
O2A C80A 1.25(4)
O3B C81A 1.423(12)
O3B C84A 1.425(15)
C81A C82A 1.27(2)
C82A C83A 1.209(18)
C83A C84A 1.66(2)
O4B C85A 1.32(3)
O4B C88A 1.51(3)
C77A C78A 1.53(5)
C78A C79A 1.46(7)
O2B C77B 1.405(10)
O2B C80B 1.403(15)
C77B C78B 1.499(12)
C78B C79B 1.45(3)
C79A C80A 1.66(6)
C80B C79B 1.53(3)
C85A C86A 1.50(2)
C86A C87A 1.76(3)
C87A C88A 1.29(3)
O3A C84B 1.459(18)
O3A C81B 1.43(2)
C84B C83B 1.31(2)
C83B C82B 1.23(2)
C82B C81B 1.66(3)
O4A C85B 1.71(3)
O4A C88B 1.27(4)
C85B C86B 1.57(3)
C86B C87B 1.58(3)
C87B C88B 1.43(3)
O5 C89 1.587(18)
O5 C92 1.311(17)
C89 C90 1.441(14)
C90 C91 1.501(12)
C91 C92 1.433(10)

loop_
_smtbx_masks_void_nr
_smtbx_masks_void_average_x
_smtbx_masks_void_average_y
_smtbx_masks_void_average_z
_smtbx_masks_void_volume
_smtbx_masks_void_count_electrons
1 0.111 0.747 0.442 10.1 0.2
2 0.500 0.000 0.000 335.8 59.1
3 0.889 0.253 0.558 10.1 0.7
